data_7027219
loop_
_publ_author_name
'Distler, Anne'
'Lohse, Douglas L.'
'Sevov, Slavi C.'

_publ_section_title
;
 Chains, planes, and tunnels of metal diphosphonates: synthesis,
 structure, and characterization of Na3Co(O3PCH2PO3)(OH),
 Na3Mg(O3PCH2PO3)F&#x00B7;H2O, Na2Co(O3PCH2PO3)&#x00B7;H2O,
 NaCo2(O3PCH2CH2CH2PO3)(OH), and Co2(O3PCH2PO3)(H2O)
;
_journal_issue 11
_journal_name_full 'Journal of the Chemical Society, Dalton Transactions'
_journal_page_first 1805
_journal_paper_doi 10.1039/a809671f
_journal_year 1999
_chemical_formula_sum 'C3 H7 Co2 Na O7 P2'
_chemical_formula_weight 357.88
_chemical_name_common 'sodium-cobalt propylene diphosphonate'
_chemical_name_systematic
;
 NaCo2(O3PCH2CH2CH2PO3)(OH)
;
_space_group_IT_number 63
_symmetry_cell_setting orthorhombic
_symmetry_space_group_name_Hall '-C 2c 2'
_symmetry_space_group_name_H-M 'C m c m'
_atom_sites_solution_hydrogens geom
_atom_sites_solution_primary direct
_atom_sites_solution_secondary difmap
_audit_creation_method SHELXL
_cell_angle_alpha 90.00
_cell_angle_beta 90.00
_cell_angle_gamma 90.00
_cell_formula_units_Z 8
_cell_length_a 6.123(1)
_cell_length_b 16.634(3)
_cell_length_c 18.780(4)
_cell_measurement_temperature 293(2)
_cell_volume 1912.7(6)
_computing_cell_refinement CAD4_(Enraf-Nonius,_1977)
_computing_data_collection CAD4_(Enraf-Nonius,_1977)
_computing_data_reduction SDP_Package_(Enraf-Nonius,_1985)
_computing_molecular_graphics SHELXTL-V5.0
_computing_publication_material SHELXTL-V5.0
_computing_structure_refinement 'SHELXL-93 (Sheldrick, 1993)'
_computing_structure_solution 'SHELXS-86 (Sheldrick, 1990)'
_diffrn_ambient_temperature 293(2)
_diffrn_measurement_device 'Enraf-Nonius CAD4'
_diffrn_measurement_method omega-2theta
_diffrn_radiation_monochromator graphite
_diffrn_radiation_source 'fine-focus sealed tube'
_diffrn_radiation_type MoK\a
_diffrn_radiation_wavelength 0.71073
_diffrn_reflns_av_R_equivalents 0.0000
_diffrn_reflns_av_sigmaI/netI 0.1339
_diffrn_reflns_limit_h_max 7
_diffrn_reflns_limit_h_min 0
_diffrn_reflns_limit_k_max 19
_diffrn_reflns_limit_k_min 0
_diffrn_reflns_limit_l_max 22
_diffrn_reflns_limit_l_min 0
_diffrn_reflns_number 962
_diffrn_reflns_theta_max 24.96
_diffrn_reflns_theta_min 2.17
_diffrn_standards_decay_% 0
_diffrn_standards_interval_time '2 hours'
_diffrn_standards_number 3
_exptl_absorpt_coefficient_mu 3.857
_exptl_absorpt_correction_T_max 1.000
_exptl_absorpt_correction_T_min 0.4656
_exptl_absorpt_correction_type Xabs
_exptl_crystal_colour pink
_exptl_crystal_density_diffrn 2.486
_exptl_crystal_description plate
_exptl_crystal_F_000 1408
_exptl_crystal_size_max 0.09
_exptl_crystal_size_mid 0.04
_exptl_crystal_size_min 0.01
_refine_diff_density_max 1.708
_refine_diff_density_min -0.907
_refine_diff_density_rms 0.243
_refine_ls_extinction_method none
_refine_ls_goodness_of_fit_all 1.097
_refine_ls_goodness_of_fit_obs 1.083
_refine_ls_matrix_type full
_refine_ls_number_parameters 87
_refine_ls_number_reflns 962
_refine_ls_number_restraints 1
_refine_ls_restrained_S_all 1.096
_refine_ls_restrained_S_obs 1.082
_refine_ls_R_factor_all 0.1122
_refine_ls_R_factor_obs 0.0608
_refine_ls_shift/esd_max 0.000
_refine_ls_shift/esd_mean 0.000
_refine_ls_structure_factor_coef Fsqd
_refine_ls_weighting_details 'w=1/[\s^2^(Fo^2^)+(0.0244P)^2^+26.0684P] where P=(Fo^2^+2Fc^2^)/3'
_refine_ls_weighting_scheme calc
_refine_ls_wR_factor_all 0.1467
_refine_ls_wR_factor_obs 0.1121
_reflns_number_observed 607
_reflns_number_total 962
_reflns_observed_criterion >2sigma(I)
_cod_data_source_file 809671fsup1.cif
_cod_data_source_block 4
_cod_depositor_comments
;
The following automatic conversions were performed:

'_refine_ls_weighting_scheme' value 'calc
w=1/[\s^2^(Fo^2^)+(0.0244P)^2^+26.0684P] where P=(Fo^2^+2Fc^2^)/3'
was changed to 'calc'. New tag '_refine_ls_weighting_details' was
created. The value of the new tag was set to
'w=1/[\s^2^(Fo^2^)+(0.0244P)^2^+26.0684P] where P=(Fo^2^+2Fc^2^)/3'.

Automatic conversion script
Id: cif_fix_values 3143 2015-03-26 13:38:13Z robertas 
;
_cod_original_cell_volume 1912.7(7)
_cod_original_sg_symbol_H-M Cmcm
_cod_database_code 7027219

loop_
_symmetry_equiv_pos_as_xyz
'x, y, z'
'-x, -y, z+1/2'
'-x, y, -z+1/2'
'x, -y, -z'
'x+1/2, y+1/2, z'
'-x+1/2, -y+1/2, z+1/2'
'-x+1/2, y+1/2, -z+1/2'
'x+1/2, -y+1/2, -z'
'-x, -y, -z'
'x, y, -z-1/2'
'x, -y, z-1/2'
'-x, y, z'
'-x+1/2, -y+1/2, -z'
'x+1/2, y+1/2, -z-1/2'
'x+1/2, -y+1/2, z-1/2'
'-x+1/2, y+1/2, z'

loop_
_atom_site_aniso_label
_atom_site_aniso_U_11
_atom_site_aniso_U_22
_atom_site_aniso_U_33
_atom_site_aniso_U_23
_atom_site_aniso_U_13
_atom_site_aniso_U_12
Co1 0.0103(10) 0.0122(9) 0.0108(9) -0.0008(8) 0.000 0.000
Co2 0.0100(10) 0.0113(7) 0.0127(8) 0.0002(7) -0.0012(8) 0.0013(9)
P1 0.019(2) 0.011(2) 0.009(2) 0.0020(14) 0.000 0.000
P2 0.007(2) 0.014(2) 0.009(2) 0.0000(14) 0.000 0.000
O1 0.015(6) 0.015(4) 0.013(5) 0.000(4) 0.000 0.000
O2 0.028(5) 0.019(3) 0.023(4) -0.011(3) -0.008(4) 0.007(4)
O3 0.010(4) 0.017(3) 0.015(3) 0.004(3) 0.004(3) 0.002(3)
O4 0.012(5) 0.003(4) 0.009(5) -0.004(4) 0.000 0.000
C1 0.027(10) 0.012(6) 0.015(7) -0.003(5) 0.000 0.000
C2 0.032(11) 0.021(7) 0.013(8) 0.005(6) 0.000 0.000
C3 0.047(19) 0.028(12) 0.024(12) 0.000 0.000 0.000
C4 0.071(23) 0.020(10) 0.009(10) 0.000 0.000 0.000
Na 0.032(4) 0.019(3) 0.041(4) 0.004(3) 0.000 0.000

loop_
_atom_site_label
_atom_site_type_symbol
_atom_site_fract_x
_atom_site_fract_y
_atom_site_fract_z
_atom_site_U_iso_or_equiv
_atom_site_thermal_displace_type
_atom_site_occupancy
_atom_site_calc_flag
_atom_site_refinement_flags
Co1 Co 0.0000 0.43124(11) 0.55967(10) 0.0111(5) Uani 1 d S
Co2 Co 0.2500 0.2500 0.5000 0.0113(5) Uani 1 d S
P1 P 0.0000 0.3714(2) 0.4013(2) 0.0128(9) Uani 1 d S
P2 P 0.5000 0.3908(2) 0.5997(2) 0.0099(8) Uani 1 d S
O1 O 0.5000 0.3316(6) 0.5372(5) 0.014(2) Uani 1 d S
O2 O 0.2980(13) 0.4448(4) 0.5970(3) 0.023(2) Uani 1 d .
O3 O 0.2104(12) 0.3226(3) 0.4104(3) 0.014(2) Uani 1 d .
O4 O 0.0000 0.3062(5) 0.5534(5) 0.008(2) Uani 1 d SD
H H 0.0000 0.2977(189) 0.6060(30) 0.198(169) Uiso 1 d SD
O5 O 0.0000 0.4428(5) 0.4537(5) 0.013(2) Uiso 1 d S
C1 C 0.0000 0.4186(8) 0.3160(7) 0.018(4) Uani 1 d S
H1A H -0.1273 0.4533(8) 0.3138(7) 0.022 Uiso 0.50 calc PR
H1B H 0.1273 0.4533(8) 0.3138(7) 0.022 Uiso 0.50 calc PR
C2 C 0.5000 0.3356(9) 0.6829(7) 0.022(4) Uani 1 d S
H2A H 0.3724 0.3011(9) 0.6836(7) 0.026 Uiso 0.50 calc PR
H2B H 0.6276 0.3011(9) 0.6836(7) 0.026 Uiso 0.50 calc PR
C3 C 0.5000 0.3848(14) 0.7500 0.033(7) Uani 1 d S
H3A H 0.3721 0.4192(14) 0.7500 0.039 Uiso 0.50 calc SPR
H3B H 0.6279 0.4192(14) 0.7500 0.039 Uiso 0.50 calc SPR
C4 C 0.0000 0.3674(13) 0.2500 0.033(7) Uani 1 d S
H4A H 0.1282 0.3332(13) 0.2500 0.040 Uiso 0.50 calc SPR
H4B H -0.1282 0.3332(13) 0.2500 0.040 Uiso 0.50 calc SPR
Na Na 0.5000 0.4191(3) 0.4289(3) 0.031(2) Uani 1 d S

loop_
_atom_type_symbol
_atom_type_description
_atom_type_scat_dispersion_real
_atom_type_scat_dispersion_imag
_atom_type_scat_source
C C 0.0033 0.0016 'International Tables Vol C Tables 4.2.6.8 and 6.1.1.4'
H H 0.0000 0.0000 'International Tables Vol C Tables 4.2.6.8 and 6.1.1.4'
O O 0.0106 0.0060 'International Tables Vol C Tables 4.2.6.8 and 6.1.1.4'
P P 0.1023 0.0942 'International Tables Vol C Tables 4.2.6.8 and 6.1.1.4'
Co Co 0.3494 0.9721 'International Tables Vol C Tables 4.2.6.8 and 6.1.1.4'
Na Na 0.0362 0.0249 'International Tables Vol C Tables 4.2.6.8 and 6.1.1.4'

loop_
_geom_angle_atom_site_label_1
_geom_angle_atom_site_label_2
_geom_angle_atom_site_label_3
_geom_angle
_geom_angle_site_symmetry_1
_geom_angle_site_symmetry_3
O2 Co1 O2 136.1(4) . 12
O2 Co1 O5 110.1(2) . .
O2 Co1 O5 110.1(2) 12 .
O2 Co1 O4 97.7(2) . .
O2 Co1 O4 97.7(2) 12 .
O5 Co1 O4 92.3(4) . .
O2 Co1 O5 85.9(2) . 9_566
O2 Co1 O5 85.9(2) 12 9_566
O5 Co1 O5 77.6(4) . 9_566
O4 Co1 O5 169.9(4) . 9_566
O4 Co2 O4 179.998(1) . 13_556
O4 Co2 O3 92.5(3) . .
O4 Co2 O3 87.5(3) 13_556 .
O4 Co2 O3 87.5(3) . 13_556
O4 Co2 O3 92.5(3) 13_556 13_556
O3 Co2 O3 179.999(2) . 13_556
O4 Co2 O1 94.8(2) . .
O4 Co2 O1 85.2(2) 13_556 .
O3 Co2 O1 88.8(3) . .
O3 Co2 O1 91.2(3) 13_556 .
O4 Co2 O1 85.2(2) . 13_556
O4 Co2 O1 94.8(2) 13_556 13_556
O3 Co2 O1 91.2(3) . 13_556
O3 Co2 O1 88.8(3) 13_556 13_556
O1 Co2 O1 180.0 . 13_556
O4 Co2 Na 81.5(2) . 13_556
O4 Co2 Na 98.5(2) 13_556 13_556
O3 Co2 Na 136.8(2) . 13_556
O3 Co2 Na 43.2(2) 13_556 13_556
O1 Co2 Na 134.2(3) . 13_556
O1 Co2 Na 45.8(3) 13_556 13_556
O4 Co2 Na 98.5(2) . .
O4 Co2 Na 81.5(2) 13_556 .
O3 Co2 Na 43.2(2) . .
O3 Co2 Na 136.8(2) 13_556 .
O1 Co2 Na 45.8(3) . .
O1 Co2 Na 134.2(3) 13_556 .
Na Co2 Na 180.0 13_556 .
O3 P1 O3 114.4(5) 12 .
O3 P1 O5 109.7(3) 12 .
O3 P1 O5 109.7(3) . .
O3 P1 C1 109.5(3) 12 .
O3 P1 C1 109.5(3) . .
O5 P1 C1 103.5(5) . .
O3 P1 Na 46.4(3) 12 1_455
O3 P1 Na 156.4(3) . 1_455
O5 P1 Na 72.91(12) . 1_455
C1 P1 Na 92.1(2) . 1_455
O3 P1 Na 156.4(3) 12 .
O3 P1 Na 46.4(3) . .
O5 P1 Na 72.91(12) . .
C1 P1 Na 92.1(2) . .
Na P1 Na 145.6(2) 1_455 .
O2 P2 O2 107.9(6) . 12_655
O2 P2 O1 110.6(3) . .
O2 P2 O1 110.6(3) 12_655 .
O2 P2 C2 109.1(4) . .
O2 P2 C2 109.1(4) 12_655 .
O1 P2 C2 109.6(6) . .
O2 P2 Na 54.2(3) . 9_666
O2 P2 Na 54.2(3) 12_655 9_666
O1 P2 Na 120.3(4) . 9_666
C2 P2 Na 130.1(5) . 9_666
O2 P2 Na 83.2(3) . .
O2 P2 Na 83.2(3) 12_655 .
O1 P2 Na 48.3(4) . .
C2 P2 Na 157.9(5) . .
Na P2 Na 72.0(2) 9_666 .
P2 O1 Co2 130.6(3) . .
P2 O1 Co2 130.6(3) . 8_556
Co2 O1 Co2 90.1(3) . 8_556
P2 O1 Na 104.4(5) . .
Co2 O1 Na 95.9(3) . .
Co2 O1 Na 95.9(3) 8_556 .
P2 O2 Co1 134.0(4) . .
P2 O2 Na 97.6(4) . 9_666
Co1 O2 Na 118.0(3) . 9_666
P1 O3 Co2 119.6(4) . .
P1 O3 Na 106.3(3) . .
Co2 O3 Na 100.5(3) . .
Co2 O4 Co2 96.3(3) 8_456 .
Co2 O4 Co1 118.8(3) 8_456 .
Co2 O4 Co1 118.8(3) . .
Co2 O4 H 114.7(100) 8_456 .
Co2 O4 H 114.7(100) . .
Co1 O4 H 94.9(100) . .
P1 O5 Co1 124.1(5) . .
P1 O5 Co1 133.5(5) . 9_566
Co1 O5 Co1 102.4(4) . 9_566
C4 C1 P1 119.4(10) . .
C4 C1 H1A 107.5(4) . .
P1 C1 H1A 107.5(2) . .
C4 C1 H1B 107.5(4) . .
P1 C1 H1B 107.5(2) . .
H1A C1 H1B 107.0 . .
C3 C2 P2 116.6(11) . .
C3 C2 H2A 108.2(5) . .
P2 C2 H2A 108.2(2) . .
C3 C2 H2B 108.2(5) . .
P2 C2 H2B 108.2(2) . .
H2A C2 H2B 107.3 . .
C2 C3 C2 114.0(17) . 10_557
C2 C3 H3A 108.7(5) . .
C2 C3 H3A 108.7(5) 10_557 .
C2 C3 H3B 108.7(4) . .
C2 C3 H3B 108.7(4) 10_557 .
H3A C3 H3B 107.6 . .
C1 C4 C1 111.0(17) 10_556 .
C1 C4 H4A 109.4(4) 10_556 .
C1 C4 H4A 109.4(4) . .
C1 C4 H4B 109.4(4) 10_556 .
C1 C4 H4B 109.4(4) . .
H4A C4 H4B 108.0 . .
O3 Na O3 94.4(4) 12_655 .
O3 Na O1 74.4(2) 12_655 .
O3 Na O1 74.4(2) . .
O3 Na O2 101.6(2) 12_655 9_666
O3 Na O2 153.1(3) . 9_666
O1 Na O2 130.7(3) . 9_666
O3 Na O2 153.1(3) 12_655 4_566
O3 Na O2 101.6(2) . 4_566
O1 Na O2 130.7(3) . 4_566
O2 Na O2 56.2(3) 9_666 4_566
O3 Na P1 120.9(3) 12_655 .
O3 Na P1 27.3(2) . .
O1 Na P1 89.29(14) . .
O2 Na P1 129.3(2) 9_666 .
O2 Na P1 74.5(2) 4_566 .
O3 Na P1 27.3(2) 12_655 1_655
O3 Na P1 120.9(3) . 1_655
O1 Na P1 89.29(14) . 1_655
O2 Na P1 74.5(2) 9_666 1_655
O2 Na P1 129.3(2) 4_566 1_655
P1 Na P1 145.6(2) . 1_655
O3 Na P2 129.1(2) 12_655 9_666
O3 Na P2 129.1(2) . 9_666
O1 Na P2 135.3(3) . 9_666
O2 Na P2 28.2(2) 9_666 9_666
O2 Na P2 28.2(2) 4_566 9_666
P1 Na P2 102.52(11) . 9_666
P1 Na P2 102.52(11) 1_655 9_666
O3 Na P2 92.6(2) 12_655 .
O3 Na P2 92.6(2) . .
O1 Na P2 27.2(2) . .
O2 Na P2 108.0(2) 9_666 .
O2 Na P2 108.0(2) 4_566 .
P1 Na P2 97.14(13) . .
P1 Na P2 97.14(13) 1_655 .
P2 Na P2 108.0(2) 9_666 .
O3 Na Co2 80.8(2) 12_655 .
O3 Na Co2 36.2(2) . .
O1 Na Co2 38.3(2) . .
O2 Na Co2 168.1(3) 9_666 .
O2 Na Co2 124.2(2) 4_566 .
P1 Na Co2 55.95(8) . .
P1 Na Co2 106.44(15) 1_655 .
P2 Na Co2 149.76(11) 9_666 .
P2 Na Co2 60.12(11) . .
O3 Na Co2 36.2(2) 12_655 8_556
O3 Na Co2 80.8(2) . 8_556
O1 Na Co2 38.3(2) . 8_556
O2 Na Co2 124.2(2) 9_666 8_556
O2 Na Co2 168.1(3) 4_566 8_556
P1 Na Co2 106.44(15) . 8_556
P1 Na Co2 55.95(8) 1_655 8_556
P2 Na Co2 149.76(12) 9_666 8_556
P2 Na Co2 60.12(11) . 8_556
Co2 Na Co2 52.36(8) . 8_556
O3 Na Na 125.0(2) 12_655 9_666
O3 Na Na 125.0(2) . 9_666
O1 Na Na 80.8(3) . 9_666
O2 Na Na 61.2(2) 9_666 9_666
O2 Na Na 61.2(2) 4_566 9_666
P1 Na Na 106.84(12) . 9_666
P1 Na Na 106.84(12) 1_655 9_666
P2 Na Na 54.4(2) 9_666 9_666
P2 Na Na 53.6(2) . 9_666
Co2 Na Na 107.7(2) . 9_666
Co2 Na Na 107.7(2) 8_556 9_666

loop_
_geom_bond_atom_site_label_1
_geom_bond_atom_site_label_2
_geom_bond_distance
_geom_bond_site_symmetry_2
Co1 O2 1.968(8) .
Co1 O2 1.968(8) 12
Co1 O5 1.999(9) .
Co1 O4 2.083(8) .
Co1 O5 2.110(9) 9_566
Co2 O4 2.055(6) .
Co2 O4 2.056(6) 13_556
Co2 O3 2.086(6) .
Co2 O3 2.086(6) 13_556
Co2 O1 2.162(6) .
Co2 O1 2.162(6) 13_556
Co2 Na 3.470(5) 13_556
Co2 Na 3.470(5) .
P1 O3 1.533(7) 12
P1 O3 1.533(7) .
P1 O5 1.542(9) .
P1 C1 1.784(13) .
P1 Na 3.205(2) 1_455
P1 Na 3.205(2) .
P2 O2 1.529(7) .
P2 O2 1.529(8) 12_655
P2 O1 1.533(10) .
P2 C2 1.812(14) .
P2 Na 3.206(7) 9_666
P2 Na 3.242(8) .
O1 Co2 2.162(6) 8_556
O1 Na 2.500(11) .
O2 Na 2.624(9) 9_666
O3 Na 2.417(8) .
O4 Co2 2.055(6) 8_456
O4 H 1.00(3) .
O5 Co1 2.110(9) 9_566
C1 C4 1.50(2) .
C1 H1A 0.97 .
C1 H1B 0.97 .
C2 C3 1.50(2) .
C2 H2A 0.97 .
C2 H2B 0.97 .
C3 C2 1.50(2) 10_557
C3 H3A 0.97 .
C3 H3B 0.97 .
C4 C1 1.50(2) 10_556
C4 H4A 0.97 .
C4 H4B 0.97 .
Na O3 2.417(8) 12_655
Na O2 2.624(9) 9_666
Na O2 2.624(8) 4_566
Na P1 3.205(2) 1_655
Na P2 3.206(7) 9_666
Na Co2 3.470(5) 8_556
Na Na 3.790(13) 9_666
